data_1537155
loop_
_publ_author_name
'Kuz'ma, Yu.B.'
'Orishchin, S.V.'
'Kondrishin, U.I.'
'Klypych, O.L.'

_publ_section_title
;
 The system Ni-Ge-P
;
_journal_name_full 'Izvestiya Akademii Nauk SSSR, Neorganicheskie Materialy'
_journal_page_first 168
_journal_page_last 172
_journal_volume 31
_journal_year 1995
_chemical_formula_sum 'Ge2.06 Ni6 P0.94'
_chemical_name_systematic 'Ni6 Ge2.06 P0.94'
_space_group_IT_number 189
_symmetry_space_group_name_Hall 'P -6 -2'
_symmetry_space_group_name_H-M 'P -6 2 m'
_cell_angle_alpha 90
_cell_angle_beta 90
_cell_angle_gamma 120
_cell_formula_units_Z 1
_cell_length_a 6.176
_cell_length_b 6.176
_cell_length_c 3.204
_cell_volume 105.837
_citation_journal_id_ASTM IVNMAW
_cod_data_source_file Kuzma_IVNMAW_1995_1486.cif
_cod_data_source_block Ge2.06Ni6P0.94
_cod_original_cell_volume 105.8371
_cod_database_code 1537155

loop_
_symmetry_equiv_pos_as_xyz
x,y,z
-x+y,-x,-z
-y,x-y,z
x,y,-z
-x+y,-x,z
-y,x-y,-z
y,x,z
x-y,-y,-z
-x,-x+y,z
y,x,-z
x-y,-y,z
-x,-x+y,-z

loop_
_atom_site_label
_atom_site_type_symbol
_atom_site_fract_x
_atom_site_fract_y
_atom_site_fract_z
_atom_site_occupancy
_atom_site_U_iso_or_equiv
Ge1 Ge 0 0 0.5 0.51 0.0
Ni1 Ni 0.254 0 0 1 0.0
P1 P 0 0 0.5 0.49 0.0
Ni2 Ni 0.6092 0 0.5 1 0.0
Ge2 Ge 0.3333 0.6667 0 0.78 0.0
P2 P 0.3333 0.6667 0 0.22 0.0
